data_4326703
loop_
_publ_author_name
'Tong-Liang Hu'
'Ying Tao'
'Ze Chang'
'Xian-He Bu'

_publ_section_title
;
 Zinc(II) Complexes with a Versatile Multitopic Tetrazolate-Based Ligand
 Showing Various Structures: Impact of Reaction Conditions on the Final
 Product Structures
;
_journal_name_full 'Inorganic Chemistry'
_journal_page_first 10994
_journal_page_last 11003
_journal_paper_doi 10.1021/ic2015463
_journal_volume 50
_journal_year 2011
_chemical_formula_sum 'C17 H12 N12 O Zn'
_chemical_formula_weight 465.76
_chemical_name_systematic
; 
 ? 
;
_space_group_IT_number 4
_symmetry_cell_setting monoclinic
_symmetry_space_group_name_Hall 'P 2yb'
_symmetry_space_group_name_H-M 'P 1 21 1'
_atom_sites_solution_hydrogens geom
_atom_sites_solution_primary direct
_atom_sites_solution_secondary difmap
_audit_creation_method SHELXL-97
_cell_angle_alpha 90.00
_cell_angle_beta 114.69(3)
_cell_angle_gamma 90.00
_cell_formula_units_Z 2
_cell_length_a 11.060(2)
_cell_length_b 7.7694(16)
_cell_length_c 12.055(2)
_cell_measurement_reflns_used 9145
_cell_measurement_temperature 293(2)
_cell_measurement_theta_max 27.6
_cell_measurement_theta_min 3.2
_cell_volume 941.2(4)
_computing_cell_refinement CrystalClear
_computing_data_collection 'CrystalClear (Rigaku/MSC Inc., 2005)'
_computing_data_reduction CrystalClear
_computing_molecular_graphics 'Bruker SHELXTL'
_computing_publication_material 'Bruker SHELXTL'
_computing_structure_refinement 'SHELXL97 (Sheldrick, 1997)'
_computing_structure_solution 'SHELXS97 (Sheldrick, 1997)'
_diffrn_ambient_temperature 293(2)
_diffrn_measured_fraction_theta_full 0.998
_diffrn_measured_fraction_theta_max 0.998
_diffrn_measurement_device_type SCX-MINI
_diffrn_measurement_method '\w scans'
_diffrn_radiation_monochromator graphite
_diffrn_radiation_source 'fine-focus sealed tube'
_diffrn_radiation_type MoK\a
_diffrn_radiation_wavelength 0.71073
_diffrn_reflns_av_R_equivalents 0.0685
_diffrn_reflns_av_sigmaI/netI 0.0895
_diffrn_reflns_limit_h_max 13
_diffrn_reflns_limit_h_min -13
_diffrn_reflns_limit_k_max 9
_diffrn_reflns_limit_k_min -9
_diffrn_reflns_limit_l_max 14
_diffrn_reflns_limit_l_min -14
_diffrn_reflns_number 8255
_diffrn_reflns_theta_full 25.01
_diffrn_reflns_theta_max 25.01
_diffrn_reflns_theta_min 3.21
_exptl_absorpt_coefficient_mu 1.345
_exptl_absorpt_correction_T_max 0.7747
_exptl_absorpt_correction_T_min 0.7747
_exptl_absorpt_correction_type multi-scan
_exptl_absorpt_process_details SADABS
_exptl_crystal_colour Colorless
_exptl_crystal_density_diffrn 1.643
_exptl_crystal_density_meas ?
_exptl_crystal_description Block
_exptl_crystal_F_000 472
_exptl_crystal_size_max 0.20
_exptl_crystal_size_mid 0.20
_exptl_crystal_size_min 0.20
_refine_diff_density_max 0.536
_refine_diff_density_min -0.333
_refine_diff_density_rms 0.069
_refine_ls_abs_structure_details 'Flack H D (1983), Acta Cryst. A39, 876-881'
_refine_ls_abs_structure_Flack 0.036(16)
_refine_ls_extinction_method none
_refine_ls_goodness_of_fit_ref 1.049
_refine_ls_hydrogen_treatment mixed
_refine_ls_matrix_type full
_refine_ls_number_parameters 284
_refine_ls_number_reflns 3300
_refine_ls_number_restraints 1
_refine_ls_restrained_S_all 1.049
_refine_ls_R_factor_all 0.0668
_refine_ls_R_factor_gt 0.0506
_refine_ls_shift/su_max 0.000
_refine_ls_shift/su_mean 0.000
_refine_ls_structure_factor_coef Fsqd
_refine_ls_weighting_details 'calc w=1/[\s^2^(Fo^2^)+(0.0185P)^2^] where P=(Fo^2^+2Fc^2^)/3'
_refine_ls_weighting_scheme calc
_refine_ls_wR_factor_gt 0.0761
_refine_ls_wR_factor_ref 0.0807
_reflns_number_gt 2776
_reflns_number_total 3300
_reflns_threshold_expression >2sigma(I)
_cod_data_source_file ic2015463_si_002_2.cif
_cod_data_source_block 2
_cod_depositor_comments
;
The following automatic conversions were performed:

'_exptl_crystal_density_meas' value 'none' was changed to '?' - the
value is perceived as not measured.

Automatic conversion script
Id: cif_fix_values 3008 2015-01-20 13:52:24Z robertas 
;
_cod_original_cell_volume 941.2(3)
_cod_database_code 4326703

loop_
_symmetry_equiv_pos_as_xyz
'x, y, z'
'-x, y+1/2, -z'

loop_
_atom_site_label
_atom_site_type_symbol
_atom_site_fract_x
_atom_site_fract_y
_atom_site_fract_z
_atom_site_U_iso_or_equiv
_atom_site_adp_type
_atom_site_occupancy
_atom_site_symmetry_multiplicity
_atom_site_calc_flag
_atom_site_refinement_flags
Zn1 Zn 1.14354(5) 0.34824(8) 0.91043(5) 0.02396(15) Uani 1 1 d .
C1 C 0.9811(5) 0.5294(6) 1.0210(4) 0.0211(12) Uani 1 1 d .
C2 C 0.6682(4) 0.5960(7) 0.8922(5) 0.0260(13) Uani 1 1 d .
C3 C 0.8928(5) 0.5322(6) 0.8891(4) 0.0203(12) Uani 1 1 d .
C4 C 0.7551(5) 0.5629(6) 0.8303(4) 0.0243(12) Uani 1 1 d .
C5 C 0.7602(5) 0.5107(6) 0.6437(4) 0.0261(12) Uani 1 1 d .
C6 C 0.9002(5) 0.4868(6) 0.7006(4) 0.0227(12) Uani 1 1 d .
C7 C 0.9978(5) 0.4578(6) 0.6468(4) 0.0240(12) Uani 1 1 d .
C8 C 0.9849(6) 0.5242(7) 0.5352(5) 0.0397(15) Uani 1 1 d .
H8 H 0.9057 0.5758 0.4829 0.048 Uiso 1 1 calc R
C9 C 1.0896(6) 0.5129(8) 0.5030(5) 0.0482(17) Uani 1 1 d .
H9 H 1.0828 0.5593 0.4296 0.058 Uiso 1 1 calc R
C10 C 1.2043(6) 0.4328(8) 0.5800(5) 0.0453(17) Uani 1 1 d .
H10 H 1.2762 0.4234 0.5594 0.054 Uiso 1 1 calc R
C11 C 1.2115(5) 0.3664(9) 0.6885(4) 0.0348(13) Uani 1 1 d .
H11 H 1.2893 0.3110 0.7402 0.042 Uiso 1 1 calc R
C12 C 0.6775(5) 0.4962(8) 0.5097(5) 0.0352(14) Uani 1 1 d .
C13 C 0.5712(6) 0.6064(9) 0.4551(5) 0.0535(18) Uani 1 1 d .
H13 H 0.5510 0.6889 0.5007 0.064 Uiso 1 1 calc R
C14 C 0.4948(7) 0.5911(11) 0.3297(6) 0.072(2) Uani 1 1 d .
H14 H 0.4241 0.6652 0.2885 0.087 Uiso 1 1 calc R
C15 C 0.5280(7) 0.4632(11) 0.2702(6) 0.072(2) Uani 1 1 d .
H15 H 0.4787 0.4478 0.1867 0.087 Uiso 1 1 calc R
C16 C 0.6324(6) 0.3585(13) 0.3320(5) 0.0664(18) Uani 1 1 d .
H16 H 0.6513 0.2710 0.2890 0.080 Uiso 1 1 calc R
C17 C 1.2267(7) 0.7344(9) 0.9245(8) 0.100(3) Uani 1 1 d .
H17A H 1.3028 0.8089 0.9499 0.150 Uiso 1 1 calc R
H17B H 1.1746 0.7629 0.9686 0.150 Uiso 1 1 calc R
H17C H 1.1737 0.7488 0.8386 0.150 Uiso 1 1 calc R
N1 N 1.0893(4) 0.4309(5) 1.0596(4) 0.0260(10) Uani 1 1 d .
N2 N 1.1524(4) 0.4609(6) 1.1800(4) 0.0346(12) Uani 1 1 d .
N3 N 1.0850(4) 0.5757(6) 1.2118(4) 0.0361(12) Uani 1 1 d .
N4 N 0.9748(4) 0.6193(5) 1.1111(4) 0.0255(10) Uani 1 1 d .
N5 N 0.6978(4) 0.6966(6) 0.9921(4) 0.0246(11) Uani 1 1 d .
N6 N 0.5917(4) 0.6896(6) 1.0186(4) 0.0343(12) Uani 1 1 d .
N7 N 0.5036(4) 0.5858(6) 0.9373(4) 0.0370(12) Uani 1 1 d .
N8 N 0.5475(4) 0.5283(6) 0.8559(4) 0.0346(12) Uani 1 1 d .
N9 N 0.9590(4) 0.4942(5) 0.8229(4) 0.0204(10) Uani 1 1 d .
N10 N 0.6933(4) 0.5490(5) 0.7086(4) 0.0286(11) Uani 1 1 d .
N11 N 1.1110(4) 0.3782(6) 0.7225(3) 0.0257(11) Uani 1 1 d .
N12 N 0.7095(5) 0.3735(8) 0.4504(4) 0.0533(15) Uani 1 1 d .
O1 O 1.2681(4) 0.5671(5) 0.9478(4) 0.0364(11) Uani 1 1 d .
H1 H 1.358(7) 0.566(12) 0.966(8) 0.14(4) Uiso 1 1 d .

loop_
_atom_site_aniso_label
_atom_site_aniso_U_11
_atom_site_aniso_U_22
_atom_site_aniso_U_33
_atom_site_aniso_U_23
_atom_site_aniso_U_13
_atom_site_aniso_U_12
Zn1 0.0208(3) 0.0268(3) 0.0261(3) 0.0036(4) 0.0116(2) 0.0024(4)
C1 0.017(3) 0.024(3) 0.024(3) 0.003(2) 0.010(2) -0.001(2)
C2 0.013(3) 0.029(3) 0.036(3) -0.002(3) 0.010(2) 0.000(2)
C3 0.018(3) 0.024(3) 0.019(3) -0.006(2) 0.007(2) -0.002(2)
C4 0.023(3) 0.023(3) 0.025(3) -0.002(2) 0.008(2) -0.002(2)
C5 0.027(3) 0.023(3) 0.021(3) -0.005(2) 0.004(2) -0.006(2)
C6 0.026(3) 0.021(3) 0.023(3) -0.002(2) 0.012(2) -0.002(2)
C7 0.024(3) 0.027(3) 0.018(3) -0.002(2) 0.007(2) -0.003(2)
C8 0.052(4) 0.044(4) 0.024(3) 0.003(3) 0.016(3) 0.003(3)
C9 0.068(5) 0.053(4) 0.039(4) -0.003(3) 0.038(4) -0.015(4)
C10 0.047(4) 0.056(4) 0.048(4) -0.004(3) 0.034(3) -0.006(3)
C11 0.034(3) 0.036(3) 0.042(3) -0.009(4) 0.023(2) -0.002(4)
C12 0.026(3) 0.048(4) 0.025(3) 0.002(3) 0.004(3) -0.004(3)
C13 0.043(4) 0.069(5) 0.034(4) 0.000(3) 0.002(3) 0.011(4)
C14 0.055(5) 0.086(6) 0.048(5) 0.004(4) -0.006(4) 0.006(4)
C15 0.080(6) 0.092(6) 0.026(4) -0.001(4) 0.003(4) -0.012(5)
C16 0.088(5) 0.062(4) 0.029(3) -0.020(5) 0.004(3) -0.003(7)
C17 0.065(5) 0.041(5) 0.211(11) -0.031(6) 0.073(6) -0.012(4)
N1 0.023(2) 0.033(3) 0.022(2) -0.003(2) 0.009(2) 0.002(2)
N2 0.032(3) 0.037(3) 0.026(3) 0.001(2) 0.004(2) 0.010(2)
N3 0.036(3) 0.043(3) 0.025(3) 0.001(2) 0.009(2) 0.005(2)
N4 0.020(2) 0.029(3) 0.026(3) 0.002(2) 0.009(2) 0.005(2)
N5 0.016(2) 0.025(3) 0.036(3) -0.003(2) 0.014(2) -0.005(2)
N6 0.024(3) 0.035(3) 0.052(3) -0.010(3) 0.022(2) -0.005(2)
N7 0.022(3) 0.040(3) 0.054(3) -0.006(3) 0.020(2) -0.004(2)
N8 0.020(2) 0.042(3) 0.042(3) -0.009(2) 0.014(2) -0.003(2)
N9 0.022(2) 0.022(2) 0.021(2) 0.002(2) 0.013(2) 0.003(2)
N10 0.024(2) 0.033(3) 0.028(3) -0.003(2) 0.009(2) 0.002(2)
N11 0.028(2) 0.024(3) 0.030(2) 0.000(2) 0.0175(19) 0.001(2)
N12 0.060(3) 0.056(4) 0.030(2) -0.013(3) 0.006(2) 0.011(4)
O1 0.025(2) 0.031(3) 0.058(3) -0.007(2) 0.022(2) -0.004(2)

loop_
_atom_type_symbol
_atom_type_description
_atom_type_scat_dispersion_real
_atom_type_scat_dispersion_imag
_atom_type_scat_source
C C 0.0033 0.0016 'International Tables Vol C Tables 4.2.6.8 and 6.1.1.4'
H H 0.0000 0.0000 'International Tables Vol C Tables 4.2.6.8 and 6.1.1.4'
N N 0.0061 0.0033 'International Tables Vol C Tables 4.2.6.8 and 6.1.1.4'
O O 0.0106 0.0060 'International Tables Vol C Tables 4.2.6.8 and 6.1.1.4'
Zn Zn 0.2839 1.4301 'International Tables Vol C Tables 4.2.6.8 and 6.1.1.4'

loop_
_geom_angle_atom_site_label_1
_geom_angle_atom_site_label_2
_geom_angle_atom_site_label_3
_geom_angle
_geom_angle_site_symmetry_1
_geom_angle_site_symmetry_3
N5 Zn1 O1 90.83(18) 2_747 .
N5 Zn1 N11 113.29(16) 2_747 .
O1 Zn1 N11 86.82(17) . .
N5 Zn1 N4 85.73(18) 2_747 2_747
O1 Zn1 N4 175.03(18) . 2_747
N11 Zn1 N4 97.83(16) . 2_747
N5 Zn1 N9 171.23(17) 2_747 .
O1 Zn1 N9 94.58(15) . .
N11 Zn1 N9 73.96(15) . .
N4 Zn1 N9 88.42(16) 2_747 .
N5 Zn1 N1 99.22(16) 2_747 .
O1 Zn1 N1 88.13(15) . .
N11 Zn1 N1 147.14(15) . .
N4 Zn1 N1 88.87(15) 2_747 .
N9 Zn1 N1 74.11(15) . .
N4 C1 N1 111.5(4) . .
N4 C1 C3 129.8(4) . .
N1 C1 C3 118.6(4) . .
N8 C2 N5 110.9(4) . .
N8 C2 C4 123.1(5) . .
N5 C2 C4 126.0(4) . .
N9 C3 C4 119.4(4) . .
N9 C3 C1 111.3(4) . .
C4 C3 C1 129.3(4) . .
N10 C4 C3 119.2(4) . .
N10 C4 C2 115.4(4) . .
C3 C4 C2 125.2(4) . .
N10 C5 C6 120.9(4) . .
N10 C5 C12 114.7(5) . .
C6 C5 C12 124.4(5) . .
N9 C6 C5 117.1(4) . .
N9 C6 C7 112.2(4) . .
C5 C6 C7 130.7(4) . .
N11 C7 C8 121.0(5) . .
N11 C7 C6 114.2(4) . .
C8 C7 C6 124.4(5) . .
C9 C8 C7 119.6(6) . .
C9 C8 H8 120.2 . .
C7 C8 H8 120.2 . .
C8 C9 C10 119.4(6) . .
C8 C9 H9 120.3 . .
C10 C9 H9 120.3 . .
C9 C10 C11 118.9(5) . .
C9 C10 H10 120.5 . .
C11 C10 H10 120.5 . .
N11 C11 C10 122.6(5) . .
N11 C11 H11 118.7 . .
C10 C11 H11 118.7 . .
N12 C12 C13 123.7(5) . .
N12 C12 C5 117.2(5) . .
C13 C12 C5 119.0(5) . .
C12 C13 C14 118.3(6) . .
C12 C13 H13 120.8 . .
C14 C13 H13 120.8 . .
C15 C14 C13 117.3(7) . .
C15 C14 H14 121.4 . .
C13 C14 H14 121.4 . .
C16 C15 C14 120.3(7) . .
C16 C15 H15 119.9 . .
C14 C15 H15 119.9 . .
N12 C16 C15 123.8(7) . .
N12 C16 H16 118.1 . .
C15 C16 H16 118.1 . .
O1 C17 H17A 109.5 . .
O1 C17 H17B 109.5 . .
H17A C17 H17B 109.5 . .
O1 C17 H17C 109.5 . .
H17A C17 H17C 109.5 . .
H17B C17 H17C 109.5 . .
C1 N1 N2 105.3(4) . .
C1 N1 Zn1 113.1(3) . .
N2 N1 Zn1 137.2(3) . .
N3 N2 N1 109.3(4) . .
N2 N3 N4 108.4(4) . .
C1 N4 N3 105.5(4) . .
C1 N4 Zn1 125.2(3) . 2_757
N3 N4 Zn1 125.9(4) . 2_757
N6 N5 C2 106.2(4) . .
N6 N5 Zn1 121.1(4) . 2_757
C2 N5 Zn1 132.6(3) . 2_757
N7 N6 N5 107.1(4) . .
N6 N7 N8 111.4(4) . .
C2 N8 N7 104.4(4) . .
C3 N9 C6 122.5(4) . .
C3 N9 Zn1 117.8(3) . .
C6 N9 Zn1 115.8(3) . .
C5 N10 C4 120.9(4) . .
C11 N11 C7 118.5(4) . .
C11 N11 Zn1 121.3(3) . .
C7 N11 Zn1 117.4(3) . .
C12 N12 C16 116.6(6) . .
C17 O1 Zn1 126.0(4) . .
C17 O1 H1 107(6) . .
Zn1 O1 H1 126(6) . .

loop_
_geom_bond_atom_site_label_1
_geom_bond_atom_site_label_2
_geom_bond_distance
_geom_bond_site_symmetry_2
Zn1 N5 2.031(4) 2_747
Zn1 O1 2.115(4) .
Zn1 N11 2.153(4) .
Zn1 N4 2.159(4) 2_747
Zn1 N9 2.183(4) .
Zn1 N1 2.215(4) .
C1 N4 1.317(6) .
C1 N1 1.330(6) .
C1 C3 1.479(6) .
C2 N8 1.328(6) .
C2 N5 1.356(7) .
C2 C4 1.464(6) .
C3 N9 1.322(6) .
C3 C4 1.406(6) .
C4 N10 1.340(6) .
C5 N10 1.315(6) .
C5 C6 1.420(6) .
C5 C12 1.491(7) .
C6 N9 1.341(6) .
C6 C7 1.491(6) .
C7 N11 1.352(6) .
C7 C8 1.391(7) .
C8 C9 1.368(7) .
C8 H8 0.9300 .
C9 C10 1.370(8) .
C9 H9 0.9300 .
C10 C11 1.377(7) .
C10 H10 0.9300 .
C11 N11 1.339(5) .
C11 H11 0.9300 .
C12 N12 1.325(7) .
C12 C13 1.380(7) .
C13 C14 1.395(8) .
C13 H13 0.9300 .
C14 C15 1.364(10) .
C14 H14 0.9300 .
C15 C16 1.353(10) .
C15 H15 0.9300 .
C16 N12 1.328(6) .
C16 H16 0.9300 .
C17 O1 1.368(8) .
C17 H17A 0.9600 .
C17 H17B 0.9600 .
C17 H17C 0.9600 .
N1 N2 1.342(5) .
N2 N3 1.317(6) .
N3 N4 1.356(5) .
N4 Zn1 2.159(4) 2_757
N5 N6 1.339(6) .
N5 Zn1 2.031(4) 2_757
N6 N7 1.328(6) .
N7 N8 1.340(5) .
O1 H1 0.92(7) .

loop_
_geom_torsion_atom_site_label_1
_geom_torsion_atom_site_label_2
_geom_torsion_atom_site_label_3
_geom_torsion_atom_site_label_4
_geom_torsion
_geom_torsion_site_symmetry_1
_geom_torsion_site_symmetry_4
N4 C1 C3 N9 149.5(5) . .
N1 C1 C3 N9 -26.1(6) . .
N4 C1 C3 C4 -32.7(9) . .
N1 C1 C3 C4 151.7(5) . .
N9 C3 C4 N10 1.6(7) . .
C1 C3 C4 N10 -176.1(5) . .
N9 C3 C4 C2 176.2(5) . .
C1 C3 C4 C2 -1.4(9) . .
N8 C2 C4 N10 36.3(7) . .
N5 C2 C4 N10 -143.9(5) . .
N8 C2 C4 C3 -138.5(5) . .
N5 C2 C4 C3 41.3(8) . .
N10 C5 C6 N9 4.1(7) . .
C12 C5 C6 N9 -176.1(5) . .
N10 C5 C6 C7 -174.2(5) . .
C12 C5 C6 C7 5.5(9) . .
N9 C6 C7 N11 25.1(6) . .
C5 C6 C7 N11 -156.4(5) . .
N9 C6 C7 C8 -146.9(5) . .
C5 C6 C7 C8 31.5(9) . .
N11 C7 C8 C9 -1.8(8) . .
C6 C7 C8 C9 169.7(5) . .
C7 C8 C9 C10 1.5(9) . .
C8 C9 C10 C11 -0.4(9) . .
C9 C10 C11 N11 -0.6(10) . .
N10 C5 C12 N12 -141.9(5) . .
C6 C5 C12 N12 38.4(8) . .
N10 C5 C12 C13 36.6(7) . .
C6 C5 C12 C13 -143.2(6) . .
N12 C12 C13 C14 -1.7(10) . .
C5 C12 C13 C14 -180.0(6) . .
C12 C13 C14 C15 2.2(10) . .
C13 C14 C15 C16 -0.9(12) . .
C14 C15 C16 N12 -1.3(13) . .
N4 C1 N1 N2 0.5(5) . .
C3 C1 N1 N2 176.9(4) . .
N4 C1 N1 Zn1 -160.1(3) . .
C3 C1 N1 Zn1 16.3(5) . .
N5 Zn1 N1 C1 -177.2(3) 2_747 .
O1 Zn1 N1 C1 92.3(3) . .
N11 Zn1 N1 C1 11.0(5) . .
N4 Zn1 N1 C1 -91.7(3) 2_747 .
N9 Zn1 N1 C1 -3.0(3) . .
N5 Zn1 N1 N2 30.9(5) 2_747 .
O1 Zn1 N1 N2 -59.6(5) . .
N11 Zn1 N1 N2 -140.8(4) . .
N4 Zn1 N1 N2 116.4(5) 2_747 .
N9 Zn1 N1 N2 -154.9(5) . .
C1 N1 N2 N3 -1.0(5) . .
Zn1 N1 N2 N3 152.3(4) . .
N1 N2 N3 N4 1.2(6) . .
N1 C1 N4 N3 0.2(6) . .
C3 C1 N4 N3 -175.7(5) . .
N1 C1 N4 Zn1 160.4(3) . 2_757
C3 C1 N4 Zn1 -15.4(7) . 2_757
N2 N3 N4 C1 -0.8(6) . .
N2 N3 N4 Zn1 -160.9(3) . 2_757
N8 C2 N5 N6 0.3(6) . .
C4 C2 N5 N6 -179.4(5) . .
N8 C2 N5 Zn1 -176.0(4) . 2_757
C4 C2 N5 Zn1 4.2(8) . 2_757
C2 N5 N6 N7 0.9(6) . .
Zn1 N5 N6 N7 177.8(3) 2_757 .
N5 N6 N7 N8 -1.9(6) . .
N5 C2 N8 N7 -1.4(6) . .
C4 C2 N8 N7 178.4(5) . .
N6 N7 N8 C2 2.0(6) . .
C4 C3 N9 C6 1.3(7) . .
C1 C3 N9 C6 179.3(4) . .
C4 C3 N9 Zn1 -155.3(4) . .
C1 C3 N9 Zn1 22.8(5) . .
C5 C6 N9 C3 -4.0(7) . .
C7 C6 N9 C3 174.6(4) . .
C5 C6 N9 Zn1 153.0(4) . .
C7 C6 N9 Zn1 -28.4(5) . .
N5 Zn1 N9 C3 29.4(14) 2_747 .
O1 Zn1 N9 C3 -98.5(4) . .
N11 Zn1 N9 C3 176.1(4) . .
N4 Zn1 N9 C3 77.5(4) 2_747 .
N1 Zn1 N9 C3 -11.8(3) . .
N5 Zn1 N9 C6 -128.7(11) 2_747 .
O1 Zn1 N9 C6 103.3(4) . .
N11 Zn1 N9 C6 18.0(3) . .
N4 Zn1 N9 C6 -80.6(3) 2_747 .
N1 Zn1 N9 C6 -169.9(4) . .
C6 C5 N10 C4 -1.4(8) . .
C12 C5 N10 C4 178.8(5) . .
C3 C4 N10 C5 -1.4(8) . .
C2 C4 N10 C5 -176.6(5) . .
C10 C11 N11 C7 0.4(9) . .
C10 C11 N11 Zn1 -160.4(4) . .
C8 C7 N11 C11 0.8(8) . .
C6 C7 N11 C11 -171.5(5) . .
C8 C7 N11 Zn1 162.3(4) . .
C6 C7 N11 Zn1 -10.0(6) . .
N5 Zn1 N11 C11 -27.6(5) 2_747 .
O1 Zn1 N11 C11 62.0(5) . .
N4 Zn1 N11 C11 -116.3(5) 2_747 .
N9 Zn1 N11 C11 157.6(5) . .
N1 Zn1 N11 C11 143.6(4) . .
N5 Zn1 N11 C7 171.5(4) 2_747 .
O1 Zn1 N11 C7 -99.0(4) . .
N4 Zn1 N11 C7 82.8(4) 2_747 .
N9 Zn1 N11 C7 -3.3(4) . .
N1 Zn1 N11 C7 -17.4(5) . .
C13 C12 N12 C16 -0.4(10) . .
C5 C12 N12 C16 177.9(6) . .
C15 C16 N12 C12 2.0(11) . .
N5 Zn1 O1 C17 -169.6(6) 2_747 .
N11 Zn1 O1 C17 77.1(6) . .
N4 Zn1 O1 C17 -123.4(19) 2_747 .
N9 Zn1 O1 C17 3.5(6) . .
N1 Zn1 O1 C17 -70.4(6) . .
